data_7224027
loop_
_publ_author_name
'Gumbau-Brisa, R.'
'Hayward, J. J.'
'Wallis, J. D.'
'Rawson, J. M.'
'Pilkington, M.'

_publ_section_title
;
 Structural insights into the coordination chemistry and reactivity of a
 3,3&#x2032;-bis-imine-2,2&#x2032;-bipyridine ligand
;
_journal_issue 11
_journal_name_full CrystEngComm
_journal_page_first 1892
_journal_paper_doi 10.1039/C5CE02349A
_journal_volume 18
_journal_year 2016
_chemical_formula_sum 'C49 H42 Cl2 Cu2 N8 O15'
_chemical_formula_weight 1180.88
_chemical_name_systematic
'[6-(2'-Hydroxyphenyl)-6,7-dihydro-5H-dipyrido[3,2-d:2',3'-f][1,3]diazepine][salicylaldehydo]copper(II) perchlorate dimer methanol solvate'
_space_group_IT_number 52
_symmetry_cell_setting orthorhombic
_symmetry_space_group_name_Hall '-P 2a 2bc'
_symmetry_space_group_name_H-M 'P n n a'
_atom_sites_solution_hydrogens geom
_atom_sites_solution_primary direct
_atom_sites_solution_secondary difmap
_audit_creation_method SHELXL-97
_audit_update_record
;
2015-07-17 deposited with the CCDC.
2016-01-26 downloaded from the CCDC.
;
_cell_angle_alpha 90.00
_cell_angle_beta 90.00
_cell_angle_gamma 90.00
_cell_formula_units_Z 4
_cell_length_a 15.2508(10)
_cell_length_b 23.2887(16)
_cell_length_c 12.9853(8)
_cell_measurement_reflns_used 7310
_cell_measurement_temperature 150(2)
_cell_measurement_theta_max 26.33
_cell_measurement_theta_min 2.24
_cell_volume 4612.0(5)
_computing_cell_refinement 'Bruker SMART'
_computing_data_collection 'Bruker SMART'
_computing_data_reduction 'Bruker SAINT'
_computing_structure_refinement 'SHELXL-97 (Sheldrick, 1997)'
_computing_structure_solution 'SHELXS-97 (Sheldrick, 1990)'
_diffrn_ambient_temperature 150(2)
_diffrn_measured_fraction_theta_full 0.996
_diffrn_measured_fraction_theta_max 0.996
_diffrn_measurement_device_type 'CCD area detector'
_diffrn_measurement_method 'phi and omega scans'
_diffrn_radiation_monochromator graphite
_diffrn_radiation_source 'sealed tube'
_diffrn_radiation_type MoK\a
_diffrn_radiation_wavelength 0.71073
_diffrn_reflns_av_R_equivalents 0.0596
_diffrn_reflns_av_sigmaI/netI 0.0369
_diffrn_reflns_limit_h_max 20
_diffrn_reflns_limit_h_min -20
_diffrn_reflns_limit_k_max 30
_diffrn_reflns_limit_k_min -31
_diffrn_reflns_limit_l_max 14
_diffrn_reflns_limit_l_min -17
_diffrn_reflns_number 43292
_diffrn_reflns_theta_full 28.39
_diffrn_reflns_theta_max 28.39
_diffrn_reflns_theta_min 2.06
_exptl_absorpt_coefficient_mu 1.123
_exptl_absorpt_correction_T_max 0.746
_exptl_absorpt_correction_T_min 0.676
_exptl_absorpt_correction_type multi-scan
_exptl_absorpt_process_details Bruker-SADABS
_exptl_crystal_colour brown-green
_exptl_crystal_density_diffrn 1.701
_exptl_crystal_density_method 'not measured'
_exptl_crystal_description block
_exptl_crystal_F_000 2416
_exptl_crystal_size_max 0.15
_exptl_crystal_size_mid 0.14
_exptl_crystal_size_min 0.10
_refine_diff_density_max 0.859
_refine_diff_density_min -0.753
_refine_diff_density_rms 0.079
_refine_ls_extinction_method none
_refine_ls_goodness_of_fit_ref 1.033
_refine_ls_hydrogen_treatment mixed
_refine_ls_matrix_type full
_refine_ls_number_parameters 389
_refine_ls_number_reflns 5768
_refine_ls_number_restraints 23
_refine_ls_restrained_S_all 1.112
_refine_ls_R_factor_all 0.0619
_refine_ls_R_factor_gt 0.0399
_refine_ls_shift/su_max 0.001
_refine_ls_shift/su_mean 0.000
_refine_ls_structure_factor_coef Fsqd
_refine_ls_weighting_details 'calc w=1/[\s^2^(Fo^2^)+(0.0479P)^2^+5.1113P] where P=(Fo^2^+2Fc^2^)/3'
_refine_ls_weighting_scheme calc
_refine_ls_wR_factor_gt 0.0959
_refine_ls_wR_factor_ref 0.1077
_reflns_number_gt 4340
_reflns_number_total 5768
_reflns_threshold_expression >2sigma(I)
_cod_data_source_file c5ce02349a2.cif
_cod_data_source_block copper8
_cod_depositor_comments 'Adding full bibliography for 7224025--7224030.cif.'
_cod_original_sg_symbol_H-M Pnna
_cod_database_code 7224027
_publcif_datablock.id {a8a38057-9ad8-480a-b0a9-34f7b7412c5e}

loop_
_symmetry_equiv_pos_as_xyz
'x, y, z'
'-x+1/2, -y, z'
'x, -y+1/2, -z+1/2'
'-x+1/2, y+1/2, -z+1/2'
'-x, -y, -z'
'x-1/2, y, -z'
'-x, y-1/2, z-1/2'
'x-1/2, -y-1/2, z-1/2'

loop_
_atom_site_label
_atom_site_type_symbol
_atom_site_fract_x
_atom_site_fract_y
_atom_site_fract_z
_atom_site_U_iso_or_equiv
_atom_site_adp_type
_atom_site_occupancy
_atom_site_symmetry_multiplicity
_atom_site_calc_flag
_atom_site_refinement_flags
_atom_site_disorder_assembly
_atom_site_disorder_group
Cu1 Cu 0.06983(2) 0.528751(13) 0.91330(2) 0.01841(10) Uani 1 1 d . . .
O1 O 0.06633(12) 0.31123(9) 0.49400(16) 0.0306(5) Uani 1 1 d . . .
H111 H 0.0359 0.2929 0.4513 0.037 Uiso 1 1 calc R . .
O2 O -0.00120(14) 0.59785(8) 0.90145(14) 0.0269(4) Uani 1 1 d . . .
O3 O 0.06367(12) 0.53141(8) 1.06046(14) 0.0226(4) Uani 1 1 d . . .
N1 N 0.08490(14) 0.52292(9) 0.76345(16) 0.0185(4) Uani 1 1 d . . .
N2 N 0.15423(14) 0.46438(9) 0.90810(15) 0.0177(4) Uani 1 1 d . . .
N3 N 0.19115(16) 0.42527(10) 0.58006(17) 0.0240(5) Uani 1 1 d D . .
N4 N 0.24076(17) 0.36374(11) 0.71453(18) 0.0287(6) Uani 1 1 d D . .
C1 C 0.05111(18) 0.56133(12) 0.6989(2) 0.0234(6) Uani 1 1 d . . .
H1 H 0.0189 0.5928 0.7258 0.028 Uiso 1 1 calc R . .
C2 C 0.06184(19) 0.55642(12) 0.5930(2) 0.0256(6) Uani 1 1 d . . .
H2 H 0.0371 0.5841 0.5477 0.031 Uiso 1 1 calc R . .
C3 C 0.10843(18) 0.51120(12) 0.5555(2) 0.0239(6) Uani 1 1 d . . .
H3 H 0.1167 0.5075 0.4833 0.029 Uiso 1 1 calc R . .
C4 C 0.14454(17) 0.46975(11) 0.62214(19) 0.0189(5) Uani 1 1 d . . .
C5 C 0.13263(16) 0.47715(10) 0.72878(19) 0.0170(5) Uani 1 1 d . . .
C6 C 0.17091(16) 0.44216(11) 0.81253(18) 0.0166(5) Uani 1 1 d . . .
C7 C 0.22257(17) 0.39225(11) 0.80449(19) 0.0203(5) Uani 1 1 d . . .
C8 C 0.26062(18) 0.37008(12) 0.8952(2) 0.0229(6) Uani 1 1 d . . .
H8 H 0.2974 0.3372 0.8915 0.027 Uiso 1 1 calc R . .
C9 C 0.24505(18) 0.39545(12) 0.9887(2) 0.0231(6) Uani 1 1 d . . .
H9 H 0.2718 0.3810 1.0494 0.028 Uiso 1 1 calc R . .
C10 C 0.18962(17) 0.44264(11) 0.99304(19) 0.0208(5) Uani 1 1 d . . .
H10 H 0.1768 0.4597 1.0578 0.025 Uiso 1 1 calc R . .
C11 C 0.18545(17) 0.36804(11) 0.62390(19) 0.0197(5) Uani 1 1 d . . .
H11 H 0.1233 0.3601 0.6439 0.024 Uiso 1 1 calc R . .
C12 C 0.21426(17) 0.32438(11) 0.54442(19) 0.0199(5) Uani 1 1 d . . .
C13 C 0.30231(18) 0.31208(12) 0.5295(2) 0.0248(6) Uani 1 1 d . . .
H13 H 0.3448 0.3307 0.5713 0.030 Uiso 1 1 calc R . .
C14 C 0.32993(19) 0.27349(12) 0.4555(2) 0.0258(6) Uani 1 1 d . . .
H14 H 0.3906 0.2652 0.4476 0.031 Uiso 1 1 calc R . .
C15 C 0.26858(19) 0.24697(12) 0.3930(2) 0.0252(6) Uani 1 1 d . . .
H15 H 0.2869 0.2205 0.3417 0.030 Uiso 1 1 calc R . .
C16 C 0.1805(2) 0.25919(12) 0.4054(2) 0.0265(6) Uani 1 1 d . . .
H16 H 0.1384 0.2412 0.3622 0.032 Uiso 1 1 calc R . .
C17 C 0.15326(18) 0.29770(12) 0.4805(2) 0.0220(5) Uani 1 1 d . . .
C18 C 0.04928(17) 0.57746(11) 1.1166(2) 0.0211(5) Uani 1 1 d . . .
C19 C 0.07122(19) 0.57649(13) 1.2216(2) 0.0273(6) Uani 1 1 d . . .
H19 H 0.0974 0.5431 1.2505 0.033 Uiso 1 1 calc R . .
C20 C 0.0552(2) 0.62324(14) 1.2829(2) 0.0335(7) Uani 1 1 d . . .
H20 H 0.0720 0.6220 1.3533 0.040 Uiso 1 1 calc R . .
C21 C 0.0146(2) 0.67278(13) 1.2446(2) 0.0384(8) Uani 1 1 d . . .
H21 H 0.0035 0.7046 1.2885 0.046 Uiso 1 1 calc R . .
C22 C -0.0085(2) 0.67466(12) 1.1435(2) 0.0319(7) Uani 1 1 d . . .
H22 H -0.0371 0.7078 1.1172 0.038 Uiso 1 1 calc R . .
C23 C 0.00939(19) 0.62771(11) 1.0767(2) 0.0241(6) Uani 1 1 d . . .
C24 C -0.0166(2) 0.63252(12) 0.9722(2) 0.0283(6) Uani 1 1 d . . .
H24 H -0.0494 0.6657 0.9542 0.034 Uiso 1 1 calc R . .
Cl1 Cl 0.06168(6) 0.7500 0.7500 0.0249(2) Uani 1 2 d SD . .
O4 O 0.15539(18) 0.7500 0.7500 0.0336(7) Uani 1 2 d SD . .
O5 O 0.0368(3) 0.7398(2) 0.8601(3) 0.0410(11) Uani 0.50 1 d PD . 1
O6 O 0.0277(4) 0.69974(19) 0.7856(5) 0.0645(17) Uani 0.50 1 d PD . 2
O7 O 0.0278(3) 0.70093(17) 0.6954(3) 0.0334(10) Uani 0.50 1 d PD . 1
Cl2 Cl 0.28646(9) 0.57607(7) 0.29400(10) 0.0284(3) Uani 0.50 1 d PD A 3
O8 O 0.2645(3) 0.52568(15) 0.2324(3) 0.0387(11) Uani 0.50 1 d PD . 3
O9 O 0.2825(4) 0.62560(18) 0.2336(3) 0.0485(13) Uani 0.50 1 d PD A 3
O10 O 0.3688(3) 0.5678(2) 0.3396(3) 0.0499(13) Uani 0.50 1 d PD A 3
O11 O 0.2234(3) 0.5776(2) 0.3755(3) 0.0412(11) Uani 0.50 1 d PD A 3
O30 O 0.3100(4) 0.55942(18) 0.3478(4) 0.0469(10) Uiso 0.50 1 d PD B 4
C30 C 0.3171(5) 0.6073(4) 0.2773(7) 0.0469(10) Uiso 0.50 1 d P B 4
H30A H 0.2616 0.6284 0.2759 0.070 Uiso 0.50 1 calc PR B 4
H30B H 0.3304 0.5929 0.2080 0.070 Uiso 0.50 1 calc PR B 4
H30C H 0.3642 0.6329 0.3000 0.070 Uiso 0.50 1 calc PR B 4
H41 H 0.2684(17) 0.3323(7) 0.721(2) 0.023(8) Uiso 1 1 d D . .
H31 H 0.194(2) 0.4276(15) 0.5149(3) 0.039(10) Uiso 1 1 d D . .
H30 H 0.2965 0.5225 0.3255 0.060 Uiso 0.50 1 d PD C 4

loop_
_atom_site_aniso_label
_atom_site_aniso_U_11
_atom_site_aniso_U_22
_atom_site_aniso_U_33
_atom_site_aniso_U_23
_atom_site_aniso_U_13
_atom_site_aniso_U_12
Cu1 0.02501(17) 0.01707(16) 0.01315(16) -0.00296(12) 0.00226(12) 0.00135(12)
O1 0.0232(10) 0.0433(12) 0.0252(10) -0.0123(9) -0.0011(8) -0.0020(9)
O2 0.0405(12) 0.0199(9) 0.0203(10) -0.0012(8) 0.0044(9) 0.0057(8)
O3 0.0309(10) 0.0211(9) 0.0158(9) -0.0051(7) 0.0023(7) 0.0017(8)
N1 0.0213(10) 0.0198(10) 0.0144(10) -0.0024(8) 0.0014(8) 0.0000(8)
N2 0.0199(10) 0.0202(10) 0.0130(10) -0.0017(8) 0.0016(8) -0.0023(8)
N3 0.0339(13) 0.0222(11) 0.0158(11) -0.0025(9) 0.0072(10) 0.0006(10)
N4 0.0364(14) 0.0312(13) 0.0183(11) -0.0101(10) -0.0056(10) 0.0170(11)
C1 0.0276(14) 0.0217(13) 0.0209(13) -0.0007(11) -0.0002(11) 0.0038(11)
C2 0.0331(15) 0.0242(14) 0.0195(13) 0.0037(11) -0.0029(11) 0.0027(11)
C3 0.0297(14) 0.0277(14) 0.0142(12) -0.0009(11) 0.0005(11) -0.0010(11)
C4 0.0206(12) 0.0211(12) 0.0151(11) -0.0032(10) 0.0035(10) -0.0036(10)
C5 0.0171(11) 0.0191(12) 0.0147(12) -0.0026(9) 0.0018(9) -0.0030(9)
C6 0.0171(11) 0.0193(12) 0.0135(11) -0.0031(9) 0.0016(9) -0.0024(9)
C7 0.0223(12) 0.0232(13) 0.0156(12) -0.0046(10) -0.0003(10) -0.0001(10)
C8 0.0260(13) 0.0241(13) 0.0185(13) -0.0016(10) -0.0006(11) 0.0057(11)
C9 0.0280(14) 0.0276(14) 0.0138(12) 0.0007(11) -0.0019(10) 0.0011(11)
C10 0.0268(13) 0.0226(13) 0.0130(12) -0.0005(10) 0.0001(10) -0.0024(11)
C11 0.0204(12) 0.0249(13) 0.0139(12) -0.0042(10) 0.0017(10) 0.0022(10)
C12 0.0240(13) 0.0211(13) 0.0145(12) -0.0026(10) 0.0030(10) 0.0011(10)
C13 0.0244(13) 0.0308(15) 0.0193(13) -0.0044(11) 0.0004(11) 0.0015(11)
C14 0.0291(14) 0.0276(14) 0.0207(13) -0.0009(11) 0.0049(11) 0.0068(11)
C15 0.0412(16) 0.0183(12) 0.0161(13) -0.0026(10) 0.0066(11) 0.0018(12)
C16 0.0364(15) 0.0261(14) 0.0169(13) -0.0057(11) 0.0004(11) -0.0057(12)
C17 0.0255(13) 0.0243(13) 0.0162(12) 0.0002(10) 0.0036(10) -0.0018(11)
C18 0.0206(12) 0.0224(13) 0.0203(12) -0.0058(10) 0.0050(10) -0.0066(10)
C19 0.0294(14) 0.0320(15) 0.0206(13) -0.0061(12) 0.0027(11) -0.0054(12)
C20 0.0406(17) 0.0371(17) 0.0228(14) -0.0118(13) 0.0067(13) -0.0132(14)
C21 0.056(2) 0.0268(15) 0.0322(16) -0.0158(13) 0.0183(15) -0.0153(14)
C22 0.0438(18) 0.0200(13) 0.0319(16) -0.0058(12) 0.0167(14) -0.0057(12)
C23 0.0292(14) 0.0192(12) 0.0241(14) -0.0042(11) 0.0076(11) -0.0051(11)
C24 0.0368(16) 0.0177(13) 0.0303(16) 0.0006(11) 0.0098(13) 0.0035(11)
Cl1 0.0257(5) 0.0210(4) 0.0279(5) -0.0030(4) 0.000 0.000
O4 0.0272(15) 0.0390(17) 0.0347(17) -0.0066(14) 0.000 0.000
O5 0.037(2) 0.058(3) 0.027(2) -0.006(2) 0.0109(19) -0.015(2)
O6 0.082(4) 0.022(2) 0.090(5) 0.006(3) 0.039(4) -0.009(3)
O7 0.031(2) 0.031(2) 0.038(3) -0.013(2) -0.0067(19) -0.0041(18)
Cl2 0.0298(7) 0.0391(8) 0.0162(6) 0.0050(6) -0.0020(5) 0.0091(6)
O8 0.056(3) 0.034(2) 0.026(2) -0.0021(18) 0.007(2) 0.009(2)
O9 0.079(4) 0.037(3) 0.029(3) 0.004(2) -0.010(3) 0.003(3)
O10 0.040(3) 0.080(4) 0.030(3) 0.017(3) -0.011(2) 0.004(3)
O11 0.039(2) 0.069(3) 0.0154(19) -0.011(2) 0.0010(18) -0.001(2)

loop_
_atom_type_symbol
_atom_type_description
_atom_type_scat_dispersion_real
_atom_type_scat_dispersion_imag
_atom_type_scat_source
C C 0.0033 0.0016 'International Tables Vol C Tables 4.2.6.8 and 6.1.1.4'
H H 0.0000 0.0000 'International Tables Vol C Tables 4.2.6.8 and 6.1.1.4'
N N 0.0061 0.0033 'International Tables Vol C Tables 4.2.6.8 and 6.1.1.4'
O O 0.0106 0.0060 'International Tables Vol C Tables 4.2.6.8 and 6.1.1.4'
Cl Cl 0.1484 0.1585 'International Tables Vol C Tables 4.2.6.8 and 6.1.1.4'
Cu Cu 0.3201 1.2651 'International Tables Vol C Tables 4.2.6.8 and 6.1.1.4'

loop_
_geom_angle_atom_site_label_1
_geom_angle_atom_site_label_2
_geom_angle_atom_site_label_3
_geom_angle
_geom_angle_site_symmetry_1
_geom_angle_site_symmetry_3
O3 Cu1 O2 91.43(8) . .
O3 Cu1 N1 175.54(9) . .
O2 Cu1 N1 92.52(8) . .
O3 Cu1 N2 95.19(8) . .
O2 Cu1 N2 170.67(8) . .
N1 Cu1 N2 80.65(9) . .
C24 O2 Cu1 125.67(19) . .
C18 O3 Cu1 126.02(18) . .
C1 N1 C5 121.6(2) . .
C1 N1 Cu1 122.17(18) . .
C5 N1 Cu1 116.27(17) . .
C10 N2 C6 122.2(2) . .
C10 N2 Cu1 121.68(17) . .
C6 N2 Cu1 116.02(17) . .
C4 N3 C11 120.4(2) . .
C7 N4 C11 122.7(2) . .
N1 C1 C2 121.5(2) . .
C3 C2 C1 118.6(3) . .
C2 C3 C4 121.0(2) . .
N3 C4 C5 123.5(2) . .
N3 C4 C3 118.4(2) . .
C5 C4 C3 118.1(2) . .
N1 C5 C4 119.2(2) . .
N1 C5 C6 113.4(2) . .
C4 C5 C6 127.2(2) . .
N2 C6 C7 118.9(2) . .
N2 C6 C5 112.7(2) . .
C7 C6 C5 128.4(2) . .
N4 C7 C6 125.2(2) . .
N4 C7 C8 116.8(2) . .
C6 C7 C8 118.0(2) . .
C9 C8 C7 120.7(2) . .
C8 C9 C10 118.9(2) . .
N2 C10 C9 121.0(2) . .
N4 C11 N3 110.3(2) . .
N4 C11 C12 109.7(2) . .
N3 C11 C12 109.4(2) . .
C13 C12 C17 118.1(2) . .
C13 C12 C11 121.0(2) . .
C17 C12 C11 120.8(2) . .
C14 C13 C12 121.8(3) . .
C13 C14 C15 119.5(3) . .
C16 C15 C14 119.8(2) . .
C15 C16 C17 120.4(3) . .
O1 C17 C16 121.8(2) . .
O1 C17 C12 117.8(2) . .
C16 C17 C12 120.4(3) . .
O3 C18 C19 119.0(3) . .
O3 C18 C23 122.8(2) . .
C19 C18 C23 118.1(2) . .
C20 C19 C18 120.6(3) . .
C19 C20 C21 121.8(3) . .
C22 C21 C20 119.0(3) . .
C21 C22 C23 121.0(3) . .
C18 C23 C24 122.4(2) . .
C18 C23 C22 119.6(3) . .
C24 C23 C22 118.0(3) . .
O2 C24 C23 127.0(3) . .
O6 Cl1 O6 135.2(5) 3_566 .
O6 Cl1 O4 112.4(3) 3_566 .
O6 Cl1 O4 112.4(3) . .
O6 Cl1 O7 49.4(3) 3_566 3_566
O6 Cl1 O7 112.2(3) . 3_566
O4 Cl1 O7 111.03(17) . 3_566
O6 Cl1 O7 112.2(3) 3_566 .
O6 Cl1 O7 49.4(3) . .
O4 Cl1 O7 111.03(17) . .
O7 Cl1 O7 137.9(3) 3_566 .
O6 Cl1 O5 56.1(3) 3_566 3_566
O6 Cl1 O5 111.4(3) . 3_566
O4 Cl1 O5 104.65(18) . 3_566
O7 Cl1 O5 104.6(2) 3_566 3_566
O7 Cl1 O5 64.3(3) . 3_566
O6 Cl1 O5 111.4(3) 3_566 .
O6 Cl1 O5 56.1(3) . .
O4 Cl1 O5 104.65(18) . .
O7 Cl1 O5 64.3(3) 3_566 .
O7 Cl1 O5 104.6(2) . .
O5 Cl1 O5 150.7(4) 3_566 .
Cl1 O5 O7 56.1(2) . 3_566
Cl1 O7 O5 59.6(2) . 3_566
O9 Cl2 O10 112.9(3) . .
O9 Cl2 O11 111.5(3) . .
O10 Cl2 O11 107.0(3) . .
O9 Cl2 O8 110.3(3) . .
O10 Cl2 O8 109.1(3) . .
O11 Cl2 O8 105.7(3) . .
O8 O8 Cl2 146.50(16) 2_565 .

loop_
_geom_bond_atom_site_label_1
_geom_bond_atom_site_label_2
_geom_bond_distance
_geom_bond_site_symmetry_2
Cu1 O3 1.9142(19) .
Cu1 O2 1.9459(19) .
Cu1 N1 1.964(2) .
Cu1 N2 1.977(2) .
O1 C17 1.374(3) .
O2 C24 1.245(3) .
O3 C18 1.316(3) .
N1 C1 1.330(3) .
N1 C5 1.367(3) .
N2 C10 1.328(3) .
N2 C6 1.368(3) .
N3 C4 1.370(3) .
N3 C11 1.452(4) .
N4 C7 1.372(3) .
N4 C11 1.451(3) .
C1 C2 1.390(4) .
C2 C3 1.361(4) .
C3 C4 1.409(4) .
C4 C5 1.407(3) .
C5 C6 1.479(3) .
C6 C7 1.408(4) .
C7 C8 1.411(4) .
C8 C9 1.370(4) .
C9 C10 1.388(4) .
C11 C12 1.514(3) .
C12 C13 1.387(4) .
C12 C17 1.393(4) .
C13 C14 1.381(4) .
C14 C15 1.384(4) .
C15 C16 1.382(4) .
C16 C17 1.389(4) .
C18 C19 1.404(4) .
C18 C23 1.417(4) .
C19 C20 1.371(4) .
C20 C21 1.400(5) .
C21 C22 1.360(5) .
C22 C23 1.423(4) .
C23 C24 1.418(4) .
Cl1 O6 1.361(4) 3_566
Cl1 O6 1.361(4) .
Cl1 O4 1.429(3) .
Cl1 O7 1.441(4) 3_566
Cl1 O7 1.441(4) .
Cl1 O5 1.498(4) 3_566
Cl1 O5 1.498(4) .
O5 O7 1.564(6) 3_566
O7 O5 1.564(6) 3_566
Cl2 O9 1.396(4) .
Cl2 O10 1.401(4) .
Cl2 O11 1.430(4) .
Cl2 O8 1.459(4) .
O8 O8 1.276(7) 2_565
O30 C30 1.446(10) .

loop_
_publcif_info_exptl_table_extra_item
sin_theta_over_lambda_max
